data_7160175
loop_
_publ_author_name
'Duari, Surajit'
'Biswas, Subrata'
'Roy, Arnab'
'Maity, Srabani'
'Elsharif, Asma M.'
'Biswas, Srijit'

_publ_section_title
;
 MeOTf-catalyzed Friedel-Crafts alkylation of benzoxazolones,
 benzothiazolones, indolinones and benzimidazolones with activated
 secondary alcohols.
;
_journal_issue 44
_journal_name_full 'Organic &amp; biomolecular chemistry'
_journal_page_first 8801
_journal_page_last 8810
_journal_paper_doi 10.1039/d4ob01372g
_journal_volume 22
_journal_year 2024
_chemical_formula_moiety 'C15 H13 N O S'
_chemical_formula_sum 'C15 H13 N O S'
_chemical_formula_weight 255.32
_space_group_crystal_system orthorhombic
_space_group_IT_number 29
_space_group_name_Hall 'P 2c -2ac'
_space_group_name_H-M_alt 'P c a 21'
_atom_sites_solution_hydrogens geom
_atom_sites_solution_primary dual
_audit_creation_date 2024-05-30
_audit_creation_method
;
Olex2 1.5
(compiled 2021.12.09 svn.r5202d8cf for OlexSys, GUI svn.r6439)
;
_audit_update_record
;
2024-06-29 deposited with the CCDC.	2024-10-08 downloaded from the CCDC.
;
_cell_angle_alpha 90
_cell_angle_beta 90
_cell_angle_gamma 90
_cell_formula_units_Z 8
_cell_length_a 13.3265(16)
_cell_length_b 6.1652(8)
_cell_length_c 31.478(4)
_cell_measurement_reflns_used 5589
_cell_measurement_temperature 180.00
_cell_measurement_theta_max 26.44
_cell_measurement_theta_min 2.59
_cell_volume 2586.2(6)
_computing_cell_refinement 'SAINT V8.38A (Bruker, 2018)'
_computing_data_reduction 'SAINT V8.38A (Bruker, 2018)'
_computing_molecular_graphics 'Olex2 1.5 (Dolomanov et al., 2009)'
_computing_publication_material 'Olex2 1.5 (Dolomanov et al., 2009)'
_computing_structure_refinement 'XL  (Sheldrick, 2008)'
_computing_structure_solution 'SHELXT 2014/5 (Sheldrick, 2014)'
_diffrn_ambient_temperature 180.00
_diffrn_measured_fraction_theta_full 0.996
_diffrn_measured_fraction_theta_max 0.994
_diffrn_measurement_device_type 'Bruker APEX-II CCD'
_diffrn_measurement_method '\f and \w scans'
_diffrn_radiation_type MoK\a
_diffrn_radiation_wavelength 0.71073
_diffrn_reflns_av_R_equivalents 0.1034
_diffrn_reflns_av_unetI/netI 0.0813
_diffrn_reflns_Laue_measured_fraction_full 0.996
_diffrn_reflns_Laue_measured_fraction_max 0.994
_diffrn_reflns_limit_h_max 13
_diffrn_reflns_limit_h_min -17
_diffrn_reflns_limit_k_max 8
_diffrn_reflns_limit_k_min -8
_diffrn_reflns_limit_l_max 40
_diffrn_reflns_limit_l_min -40
_diffrn_reflns_number 30386
_diffrn_reflns_point_group_measured_fraction_full 0.989
_diffrn_reflns_point_group_measured_fraction_max 0.986
_diffrn_reflns_theta_full 25.242
_diffrn_reflns_theta_max 27.560
_diffrn_reflns_theta_min 2.588
_diffrn_source_current 1.0
_diffrn_source_power 0.05
_diffrn_source_voltage 50.0
_diffrn_standards_number 0
_exptl_absorpt_coefficient_mu 0.237
_exptl_absorpt_correction_T_max 0.7456
_exptl_absorpt_correction_T_min 0.4650
_exptl_absorpt_correction_type none
_exptl_absorpt_process_details
;
SADABS-2016/2 (Bruker,2016/2) was used for absorption correction.
wR2(int) was 0.1452 before and 0.0995 after correction.
The Ratio of minimum to maximum transmission is 0.6237.
The \l/2 correction factor is Not present.
;
_exptl_crystal_colour 'clear whiteish white'
_exptl_crystal_colour_lustre clear
_exptl_crystal_colour_modifier whiteish
_exptl_crystal_colour_primary white
_exptl_crystal_density_diffrn 1.311
_exptl_crystal_description block
_exptl_crystal_F_000 1072
_exptl_crystal_recrystallization_method 'Re-crystallisation from solvent: 1:1 mixture of DCM and MeOH'
_exptl_crystal_size_max 0.2
_exptl_crystal_size_mid 0.15
_exptl_crystal_size_min 0.08
_refine_diff_density_max 0.365
_refine_diff_density_min -0.221
_refine_diff_density_rms 0.049
_refine_ls_abs_structure_details
;
 Flack x determined using 1329 quotients [(I+)-(I-)]/[(I+)+(I-)]
 (Parsons, Flack and Wagner, Acta Cryst. B69 (2013) 249-259).
;
_refine_ls_abs_structure_Flack 0.40(10)
_refine_ls_extinction_coef 0.013(2)
_refine_ls_extinction_expression Fc^*^=kFc[1+0.001xFc^2^\l^3^/sin(2\q)]^-1/4^
_refine_ls_extinction_method 'SHELXL-2016/6 (Sheldrick 2016)'
_refine_ls_goodness_of_fit_ref 1.043
_refine_ls_hydrogen_treatment constr
_refine_ls_matrix_type full
_refine_ls_number_parameters 328
_refine_ls_number_reflns 5878
_refine_ls_number_restraints 1
_refine_ls_restrained_S_all 1.043
_refine_ls_R_factor_all 0.1179
_refine_ls_R_factor_gt 0.0562
_refine_ls_shift/su_max 0.000
_refine_ls_shift/su_mean 0.000
_refine_ls_structure_factor_coef Fsqd
_refine_ls_weighting_details 'w=1/[\s^2^(Fo^2^)+(0.0650P)^2^+0.7114P] where P=(Fo^2^+2Fc^2^)/3'
_refine_ls_weighting_scheme calc
_refine_ls_wR_factor_gt 0.1283
_refine_ls_wR_factor_ref 0.1687
_reflns_Friedel_coverage 0.946
_reflns_Friedel_fraction_full 0.982
_reflns_Friedel_fraction_max 0.977
_reflns_number_gt 3461
_reflns_number_total 5878
_reflns_threshold_expression 'I > 2\s(I)'
_cod_data_source_file d4ob01372g2.cif
_cod_data_source_block sdom186
_cod_depositor_comments 'Adding full bibliography for 7160174--7160175.cif.'
_cod_database_code 7160175
_shelx_shelxl_version_number 2016/6
_shelx_space_group_comment
;
The symmetry employed for this shelxl refinement is uniquely defined
by the following loop, which should always be used as a source of
symmetry information in preference to the above space-group names.
They are only intended as comments.
;
_olex2_refinement_description
;
1. Fixed Uiso
 At 1.2 times of:
  All C(H) groups, All N(H) groups
 At 1.5 times of:
  All C(H,H,H) groups
2.a Ternary CH refined with riding coordinates:
 C8(H8), C23(H23)
2.b Aromatic/amide H refined with riding coordinates:
 N1(H1), C4(H4), C6(H6), C7(H7), C10(H10), C11(H11), C12(H12), C13(H13),
 C14(H14), N2(H2), C19(H19), C21(H21), C22(H22), C25(H25), C26(H26), C27(H27),
 C28(H28), C29(H29)
2.c Idealised Me refined as rotating group:
 C15(H15A,H15B,H15C), C30(H30A,H30B,H30C)
;
_olex2_submission_special_instructions 'No special instructions were received'

loop_
_space_group_symop_operation_xyz
'x, y, z'
'-x, -y, z+1/2'
'x+1/2, -y, z'
'-x+1/2, y, z+1/2'

loop_
_atom_site_label
_atom_site_type_symbol
_atom_site_fract_x
_atom_site_fract_y
_atom_site_fract_z
_atom_site_U_iso_or_equiv
_atom_site_adp_type
_atom_site_occupancy
_atom_site_site_symmetry_order
_atom_site_calc_flag
_atom_site_refinement_flags_posn
_atom_site_refinement_flags_adp
_atom_site_refinement_flags_occupancy
_atom_site_disorder_assembly
_atom_site_disorder_group
S1 S 0.22305(11) -0.1095(3) 0.57146(6) 0.0643(6) Uani 1 1 d . . . . .
O1 O 0.2421(3) 0.2291(8) 0.51958(15) 0.0660(14) Uani 1 1 d . . . . .
N1 N 0.3805(5) 0.0133(8) 0.5315(3) 0.050(2) Uani 1 1 d . . . . .
H1 H 0.421649 0.084732 0.514676 0.060 Uiso 1 1 calc R U . . .
C1 C 0.2840(4) 0.0718(13) 0.5367(2) 0.0538(16) Uani 1 1 d . . . . .
C2 C 0.4102(4) -0.1669(11) 0.5543(2) 0.0471(15) Uani 1 1 d . . . . .
C3 C 0.3351(4) -0.2546(10) 0.5789(2) 0.0498(15) Uani 1 1 d . . . . .
C4 C 0.3526(5) -0.4312(13) 0.6053(3) 0.0587(18) Uani 1 1 d . . . . .
H4 H 0.299969 -0.489210 0.622183 0.070 Uiso 1 1 calc R U . . .
C5 C 0.4471(7) -0.5210(12) 0.6066(4) 0.060(3) Uani 1 1 d . . . . .
C6 C 0.5224(5) -0.4313(12) 0.5803(3) 0.0579(19) Uani 1 1 d . . . . .
H6 H 0.587266 -0.495248 0.580398 0.069 Uiso 1 1 calc R U . . .
C7 C 0.5056(4) -0.2576(11) 0.5548(2) 0.0551(17) Uani 1 1 d . . . . .
H7 H 0.557890 -0.199277 0.537742 0.066 Uiso 1 1 calc R U . . .
C8 C 0.4765(6) -0.7132(12) 0.6343(2) 0.0639(18) Uani 1 1 d . . . . .
H8 H 0.505006 -0.826827 0.615131 0.077 Uiso 1 1 calc R U . . .
C9 C 0.5591(5) -0.6519(12) 0.6664(3) 0.0582(17) Uani 1 1 d . . . . .
C10 C 0.5607(7) -0.4540(16) 0.6866(4) 0.075(3) Uani 1 1 d . . . . .
H10 H 0.510390 -0.349449 0.680404 0.090 Uiso 1 1 calc R U . . .
C11 C 0.6350(7) -0.4058(14) 0.7160(3) 0.083(2) Uani 1 1 d . . . . .
H11 H 0.635909 -0.267195 0.729201 0.099 Uiso 1 1 calc R U . . .
C12 C 0.7077(7) -0.5562(18) 0.7263(3) 0.082(3) Uani 1 1 d . . . . .
H12 H 0.758444 -0.523153 0.746496 0.098 Uiso 1 1 calc R U . . .
C13 C 0.7047(6) -0.7579(16) 0.7064(3) 0.077(2) Uani 1 1 d . . . . .
H13 H 0.753473 -0.864816 0.713156 0.092 Uiso 1 1 calc R U . . .
C14 C 0.6314(5) -0.8025(13) 0.6770(2) 0.0641(19) Uani 1 1 d . . . . .
H14 H 0.630433 -0.940661 0.663627 0.077 Uiso 1 1 calc R U . . .
C15 C 0.3886(6) -0.8155(14) 0.6579(3) 0.086(3) Uani 1 1 d . . . . .
H15A H 0.362879 -0.712966 0.679040 0.128 Uiso 1 1 calc R U . . .
H15B H 0.411153 -0.948046 0.672176 0.128 Uiso 1 1 calc R U . . .
H15C H 0.335330 -0.851180 0.637617 0.128 Uiso 1 1 calc R U . . .
S2 S 0.52202(11) 0.6094(3) 0.42891(6) 0.0652(6) Uani 1 1 d . . . . .
O2 O 0.5031(3) 0.2737(9) 0.48121(16) 0.0687(15) Uani 1 1 d . . . . .
N2 N 0.3649(5) 0.4889(8) 0.4693(3) 0.0487(19) Uani 1 1 d . . . . .
H2 H 0.323806 0.419583 0.486484 0.058 Uiso 1 1 calc R U . . .
C16 C 0.4611(5) 0.4283(13) 0.4643(2) 0.0549(16) Uani 1 1 d . . . . .
C17 C 0.3341(4) 0.6693(11) 0.44558(19) 0.0446(14) Uani 1 1 d . . . . .
C18 C 0.4107(4) 0.7547(10) 0.4213(2) 0.0507(16) Uani 1 1 d . . . . .
C19 C 0.3927(5) 0.9308(14) 0.3952(3) 0.0594(18) Uani 1 1 d . . . . .
H19 H 0.445012 0.988851 0.378086 0.071 Uiso 1 1 calc R U . . .
C20 C 0.2966(7) 1.0227(11) 0.3941(4) 0.055(2) Uani 1 1 d . . . . .
C21 C 0.2221(5) 0.9364(13) 0.4194(3) 0.062(2) Uani 1 1 d . . . . .
H21 H 0.157264 1.000408 0.418993 0.074 Uiso 1 1 calc R U . . .
C22 C 0.2392(4) 0.7604(11) 0.4451(2) 0.0507(16) Uani 1 1 d . . . . .
H22 H 0.186934 0.702342 0.462239 0.061 Uiso 1 1 calc R U . . .
C23 C 0.2701(6) 1.2167(12) 0.3660(3) 0.070(2) Uani 1 1 d . . . . .
H23 H 0.243458 1.330918 0.385579 0.083 Uiso 1 1 calc R U . . .
C24 C 0.1873(5) 1.1683(11) 0.3351(2) 0.0581(17) Uani 1 1 d . . . . .
C25 C 0.1759(7) 0.9749(14) 0.3147(4) 0.073(3) Uani 1 1 d . . . . .
H25 H 0.221574 0.860956 0.320864 0.087 Uiso 1 1 calc R U . . .
C26 C 0.1010(7) 0.9375(17) 0.2854(3) 0.078(2) Uani 1 1 d . . . . .
H26 H 0.096396 0.800567 0.271734 0.094 Uiso 1 1 calc R U . . .
C27 C 0.0337(6) 1.0962(15) 0.2761(3) 0.078(2) Uani 1 1 d . . . . .
H27 H -0.018966 1.070276 0.256447 0.094 Uiso 1 1 calc R U . . .
C28 C 0.0430(6) 1.2932(17) 0.2955(3) 0.078(2) Uani 1 1 d . . . . .
H28 H -0.003369 1.405689 0.289100 0.094 Uiso 1 1 calc R U . . .
C29 C 0.1196(5) 1.3304(12) 0.3244(2) 0.0642(19) Uani 1 1 d . . . . .
H29 H 0.125830 1.469516 0.337079 0.077 Uiso 1 1 calc R U . . .
C30 C 0.3586(6) 1.3171(15) 0.3435(3) 0.088(3) Uani 1 1 d . . . . .
H30A H 0.410571 1.353981 0.364320 0.131 Uiso 1 1 calc R U . . .
H30B H 0.336958 1.448920 0.328715 0.131 Uiso 1 1 calc R U . . .
H30C H 0.385760 1.213638 0.322861 0.131 Uiso 1 1 calc R U . . .

loop_
_atom_site_aniso_label
_atom_site_aniso_U_11
_atom_site_aniso_U_22
_atom_site_aniso_U_33
_atom_site_aniso_U_23
_atom_site_aniso_U_13
_atom_site_aniso_U_12
S1 0.0338(7) 0.0844(13) 0.0748(13) 0.0290(11) 0.0085(7) 0.0002(8)
O1 0.041(2) 0.085(3) 0.072(4) 0.030(3) 0.007(2) 0.003(2)
N1 0.034(3) 0.066(4) 0.050(6) 0.011(3) 0.007(3) -0.004(2)
C1 0.033(3) 0.080(4) 0.048(4) 0.010(4) 0.005(3) -0.002(4)
C2 0.036(3) 0.062(4) 0.044(3) -0.001(3) 0.001(3) -0.003(3)
C3 0.039(3) 0.055(4) 0.055(4) 0.007(3) 0.001(3) -0.007(3)
C4 0.045(4) 0.069(4) 0.061(5) 0.010(4) 0.000(3) -0.013(4)
C5 0.048(4) 0.060(5) 0.073(8) 0.005(4) -0.012(5) -0.004(3)
C6 0.042(4) 0.062(4) 0.070(6) 0.002(5) 0.003(3) 0.008(3)
C7 0.042(3) 0.063(4) 0.060(4) 0.000(4) 0.010(3) -0.003(3)
C8 0.061(4) 0.060(4) 0.070(5) 0.004(4) -0.005(4) -0.001(4)
C9 0.053(4) 0.056(4) 0.065(5) 0.015(4) 0.005(3) 0.001(3)
C10 0.075(5) 0.070(5) 0.081(8) 0.006(5) -0.006(5) 0.013(5)
C11 0.111(7) 0.064(5) 0.073(6) -0.008(5) 0.003(5) -0.001(5)
C12 0.075(5) 0.107(7) 0.063(6) 0.021(6) -0.004(5) -0.003(5)
C13 0.063(4) 0.095(6) 0.073(5) 0.004(5) -0.005(4) 0.015(4)
C14 0.060(4) 0.075(5) 0.058(5) 0.009(4) 0.009(3) 0.017(4)
C15 0.078(5) 0.079(5) 0.100(7) 0.025(5) -0.015(5) -0.018(5)
S2 0.0349(7) 0.0868(14) 0.0738(13) 0.0307(12) 0.0074(7) 0.0001(8)
O2 0.039(2) 0.087(4) 0.080(4) 0.035(3) 0.010(2) 0.007(2)
N2 0.035(3) 0.065(4) 0.046(5) 0.013(3) 0.003(3) -0.003(2)
C16 0.038(3) 0.076(4) 0.051(4) 0.018(4) 0.001(3) 0.000(4)
C17 0.035(3) 0.055(4) 0.044(3) 0.000(3) -0.002(3) -0.006(3)
C18 0.035(3) 0.061(4) 0.055(4) 0.009(3) 0.001(3) -0.004(3)
C19 0.044(4) 0.071(4) 0.064(5) 0.022(5) 0.000(3) -0.004(4)
C20 0.050(4) 0.059(5) 0.056(6) 0.004(4) -0.002(4) -0.002(3)
C21 0.038(4) 0.065(4) 0.081(6) 0.001(5) 0.000(3) 0.001(3)
C22 0.035(3) 0.062(4) 0.056(4) 0.004(3) 0.007(3) -0.001(3)
C23 0.065(4) 0.059(4) 0.085(5) 0.011(4) -0.005(4) 0.002(4)
C24 0.052(4) 0.056(4) 0.066(5) 0.007(4) 0.001(3) 0.005(3)
C25 0.065(5) 0.067(5) 0.086(8) -0.001(5) -0.014(5) 0.012(4)
C26 0.081(5) 0.082(5) 0.072(6) 0.000(5) -0.005(5) 0.007(5)
C27 0.071(5) 0.097(7) 0.066(6) -0.002(6) -0.009(4) 0.000(5)
C28 0.064(4) 0.100(6) 0.071(6) 0.019(5) -0.001(4) 0.028(5)
C29 0.065(4) 0.063(4) 0.065(5) 0.007(4) 0.008(4) 0.015(4)
C30 0.076(5) 0.084(6) 0.103(7) 0.033(5) -0.014(5) -0.022(5)

loop_
_atom_type_symbol
_atom_type_description
_atom_type_scat_dispersion_real
_atom_type_scat_dispersion_imag
_atom_type_scat_source
C C 0.0033 0.0016 'International Tables Vol C Tables 4.2.6.8 and 6.1.1.4'
H H 0.0000 0.0000 'International Tables Vol C Tables 4.2.6.8 and 6.1.1.4'
N N 0.0061 0.0033 'International Tables Vol C Tables 4.2.6.8 and 6.1.1.4'
O O 0.0106 0.0060 'International Tables Vol C Tables 4.2.6.8 and 6.1.1.4'
S S 0.1246 0.1234 'International Tables Vol C Tables 4.2.6.8 and 6.1.1.4'

loop_
_geom_angle_atom_site_label_1
_geom_angle_atom_site_label_2
_geom_angle_atom_site_label_3
_geom_angle
_geom_angle_site_symmetry_1
_geom_angle_site_symmetry_3
_geom_angle_publ_flag
C3 S1 C1 90.8(3) . . ?
C1 N1 H1 122.4 . . ?
C1 N1 C2 115.2(6) . . ?
C2 N1 H1 122.4 . . ?
O1 C1 S1 123.9(5) . . ?
O1 C1 N1 125.9(6) . . ?
N1 C1 S1 110.3(6) . . ?
N1 C2 C7 126.3(6) . . ?
C3 C2 N1 113.5(6) . . ?
C3 C2 C7 120.1(6) . . ?
C2 C3 S1 110.1(5) . . ?
C2 C3 C4 121.5(6) . . ?
C4 C3 S1 128.4(5) . . ?
C3 C4 H4 120.4 . . ?
C5 C4 C3 119.1(7) . . ?
C5 C4 H4 120.4 . . ?
C4 C5 C6 118.3(8) . . ?
C4 C5 C8 124.4(9) . . ?
C6 C5 C8 117.3(7) . . ?
C5 C6 H6 118.7 . . ?
C7 C6 C5 122.6(6) . . ?
C7 C6 H6 118.7 . . ?
C2 C7 H7 120.8 . . ?
C6 C7 C2 118.4(6) . . ?
C6 C7 H7 120.8 . . ?
C5 C8 H8 107.2 . . ?
C5 C8 C9 111.6(6) . . ?
C9 C8 H8 107.2 . . ?
C15 C8 C5 113.8(7) . . ?
C15 C8 H8 107.2 . . ?
C15 C8 C9 109.4(6) . . ?
C10 C9 C8 122.1(7) . . ?
C10 C9 C14 118.3(8) . . ?
C14 C9 C8 119.5(7) . . ?
C9 C10 H10 119.7 . . ?
C9 C10 C11 120.6(9) . . ?
C11 C10 H10 119.7 . . ?
C10 C11 H11 119.5 . . ?
C12 C11 C10 120.9(9) . . ?
C12 C11 H11 119.5 . . ?
C11 C12 H12 120.9 . . ?
C11 C12 C13 118.3(9) . . ?
C13 C12 H12 120.9 . . ?
C12 C13 H13 119.9 . . ?
C14 C13 C12 120.2(8) . . ?
C14 C13 H13 119.9 . . ?
C9 C14 H14 119.2 . . ?
C13 C14 C9 121.7(8) . . ?
C13 C14 H14 119.2 . . ?
C8 C15 H15A 109.5 . . ?
C8 C15 H15B 109.5 . . ?
C8 C15 H15C 109.5 . . ?
H15A C15 H15B 109.5 . . ?
H15A C15 H15C 109.5 . . ?
H15B C15 H15C 109.5 . . ?
C18 S2 C16 91.2(3) . . ?
C16 N2 H2 122.0 . . ?
C16 N2 C17 115.9(6) . . ?
C17 N2 H2 122.0 . . ?
O2 C16 S2 123.5(5) . . ?
O2 C16 N2 126.9(6) . . ?
N2 C16 S2 109.6(5) . . ?
C18 C17 N2 112.5(5) . . ?
C18 C17 C22 121.0(6) . . ?
C22 C17 N2 126.5(6) . . ?
C17 C18 S2 110.8(5) . . ?
C17 C18 C19 120.1(6) . . ?
C19 C18 S2 129.1(5) . . ?
C18 C19 H19 120.3 . . ?
C18 C19 C20 119.4(7) . . ?
C20 C19 H19 120.3 . . ?
C19 C20 C23 122.8(8) . . ?
C21 C20 C19 119.2(7) . . ?
C21 C20 C23 118.0(7) . . ?
C20 C21 H21 119.1 . . ?
C22 C21 C20 121.8(6) . . ?
C22 C21 H21 119.1 . . ?
C17 C22 H22 120.7 . . ?
C21 C22 C17 118.6(6) . . ?
C21 C22 H22 120.7 . . ?
C20 C23 H23 106.1 . . ?
C24 C23 C20 112.9(6) . . ?
C24 C23 H23 106.1 . . ?
C24 C23 C30 110.6(7) . . ?
C30 C23 C20 114.3(7) . . ?
C30 C23 H23 106.1 . . ?
C25 C24 C23 124.2(7) . . ?
C25 C24 C29 116.2(8) . . ?
C29 C24 C23 119.5(7) . . ?
C24 C25 H25 118.5 . . ?
C24 C25 C26 122.9(9) . . ?
C26 C25 H25 118.5 . . ?
C25 C26 H26 119.9 . . ?
C27 C26 C25 120.1(10) . . ?
C27 C26 H26 119.9 . . ?
C26 C27 H27 120.5 . . ?
C26 C27 C28 119.0(9) . . ?
C28 C27 H27 120.5 . . ?
C27 C28 H28 119.8 . . ?
C27 C28 C29 120.4(7) . . ?
C29 C28 H28 119.8 . . ?
C24 C29 H29 119.3 . . ?
C28 C29 C24 121.3(8) . . ?
C28 C29 H29 119.3 . . ?
C23 C30 H30A 109.5 . . ?
C23 C30 H30B 109.5 . . ?
C23 C30 H30C 109.5 . . ?
H30A C30 H30B 109.5 . . ?
H30A C30 H30C 109.5 . . ?
H30B C30 H30C 109.5 . . ?

loop_
_geom_bond_atom_site_label_1
_geom_bond_atom_site_label_2
_geom_bond_distance
_geom_bond_site_symmetry_2
_geom_bond_publ_flag
S1 C1 1.763(7) . ?
S1 C3 1.756(6) . ?
O1 C1 1.243(8) . ?
N1 H1 0.8800 . ?
N1 C1 1.345(9) . ?
N1 C2 1.382(9) . ?
C2 C3 1.377(8) . ?
C2 C7 1.389(8) . ?
C3 C4 1.389(10) . ?
C4 H4 0.9500 . ?
C4 C5 1.377(10) . ?
C5 C6 1.414(12) . ?
C5 C8 1.523(11) . ?
C6 H6 0.9500 . ?
C6 C7 1.356(10) . ?
C7 H7 0.9500 . ?
C8 H8 1.0000 . ?
C8 C9 1.540(10) . ?
C8 C15 1.523(10) . ?
C9 C10 1.377(12) . ?
C9 C14 1.379(9) . ?
C10 H10 0.9500 . ?
C10 C11 1.388(14) . ?
C11 H11 0.9500 . ?
C11 C12 1.380(13) . ?
C12 H12 0.9500 . ?
C12 C13 1.393(14) . ?
C13 H13 0.9500 . ?
C13 C14 1.374(11) . ?
C14 H14 0.9500 . ?
C15 H15A 0.9800 . ?
C15 H15B 0.9800 . ?
C15 H15C 0.9800 . ?
S2 C16 1.775(7) . ?
S2 C18 1.749(6) . ?
O2 C16 1.226(8) . ?
N2 H2 0.8800 . ?
N2 C16 1.344(9) . ?
N2 C17 1.401(9) . ?
C17 C18 1.381(8) . ?
C17 C22 1.385(8) . ?
C18 C19 1.382(10) . ?
C19 H19 0.9500 . ?
C19 C20 1.401(10) . ?
C20 C21 1.380(12) . ?
C20 C23 1.528(11) . ?
C21 H21 0.9500 . ?
C21 C22 1.373(11) . ?
C22 H22 0.9500 . ?
C23 H23 1.0000 . ?
C23 C24 1.501(10) . ?
C23 C30 1.509(11) . ?
C24 C25 1.364(11) . ?
C24 C29 1.389(9) . ?
C25 H25 0.9500 . ?
C25 C26 1.377(14) . ?
C26 H26 0.9500 . ?
C26 C27 1.359(12) . ?
C27 H27 0.9500 . ?
C27 C28 1.365(13) . ?
C28 H28 0.9500 . ?
C28 C29 1.386(12) . ?
C29 H29 0.9500 . ?
C30 H30A 0.9800 . ?
C30 H30B 0.9800 . ?
C30 H30C 0.9800 . ?

loop_
_geom_torsion_atom_site_label_1
_geom_torsion_atom_site_label_2
_geom_torsion_atom_site_label_3
_geom_torsion_atom_site_label_4
_geom_torsion
_geom_torsion_site_symmetry_1
_geom_torsion_site_symmetry_2
_geom_torsion_site_symmetry_3
_geom_torsion_site_symmetry_4
_geom_torsion_publ_flag
S1 C3 C4 C5 -179.5(7) . . . . ?
N1 C2 C3 S1 1.9(7) . . . . ?
N1 C2 C3 C4 -177.4(7) . . . . ?
N1 C2 C7 C6 177.9(7) . . . . ?
C1 S1 C3 C2 -2.1(5) . . . . ?
C1 S1 C3 C4 177.1(7) . . . . ?
C1 N1 C2 C3 -0.4(10) . . . . ?
C1 N1 C2 C7 -179.1(7) . . . . ?
C2 N1 C1 S1 -1.3(9) . . . . ?
C2 N1 C1 O1 179.3(8) . . . . ?
C2 C3 C4 C5 -0.4(11) . . . . ?
C3 S1 C1 O1 -178.6(7) . . . . ?
C3 S1 C1 N1 1.9(6) . . . . ?
C3 C2 C7 C6 -0.7(10) . . . . ?
C3 C4 C5 C6 -1.1(13) . . . . ?
C3 C4 C5 C8 179.5(8) . . . . ?
C4 C5 C6 C7 1.9(13) . . . . ?
C4 C5 C8 C9 -118.6(9) . . . . ?
C4 C5 C8 C15 5.8(13) . . . . ?
C5 C6 C7 C2 -0.9(12) . . . . ?
C5 C8 C9 C10 38.5(11) . . . . ?
C5 C8 C9 C14 -144.8(8) . . . . ?
C6 C5 C8 C9 62.1(11) . . . . ?
C6 C5 C8 C15 -173.5(8) . . . . ?
C7 C2 C3 S1 -179.4(5) . . . . ?
C7 C2 C3 C4 1.4(10) . . . . ?
C8 C5 C6 C7 -178.8(8) . . . . ?
C8 C9 C10 C11 178.6(8) . . . . ?
C8 C9 C14 C13 -177.9(7) . . . . ?
C9 C10 C11 C12 -1.4(15) . . . . ?
C10 C9 C14 C13 -1.1(12) . . . . ?
C10 C11 C12 C13 0.2(14) . . . . ?
C11 C12 C13 C14 0.6(14) . . . . ?
C12 C13 C14 C9 -0.2(13) . . . . ?
C14 C9 C10 C11 1.9(14) . . . . ?
C15 C8 C9 C10 -88.3(10) . . . . ?
C15 C8 C9 C14 88.4(8) . . . . ?
S2 C18 C19 C20 -179.9(7) . . . . ?
N2 C17 C18 S2 -0.7(7) . . . . ?
N2 C17 C18 C19 178.6(7) . . . . ?
N2 C17 C22 C21 -179.3(7) . . . . ?
C16 S2 C18 C17 1.5(5) . . . . ?
C16 S2 C18 C19 -177.8(7) . . . . ?
C16 N2 C17 C18 -0.8(10) . . . . ?
C16 N2 C17 C22 179.4(7) . . . . ?
C17 N2 C16 S2 1.9(9) . . . . ?
C17 N2 C16 O2 -178.4(8) . . . . ?
C17 C18 C19 C20 0.8(12) . . . . ?
C18 S2 C16 O2 178.4(8) . . . . ?
C18 S2 C16 N2 -1.9(6) . . . . ?
C18 C17 C22 C21 1.0(10) . . . . ?
C18 C19 C20 C21 0.4(13) . . . . ?
C18 C19 C20 C23 -179.7(8) . . . . ?
C19 C20 C21 C22 -1.0(13) . . . . ?
C19 C20 C23 C24 120.8(9) . . . . ?
C19 C20 C23 C30 -6.8(13) . . . . ?
C20 C21 C22 C17 0.3(12) . . . . ?
C20 C23 C24 C25 -37.5(13) . . . . ?
C20 C23 C24 C29 145.8(7) . . . . ?
C21 C20 C23 C24 -59.4(11) . . . . ?
C21 C20 C23 C30 173.0(8) . . . . ?
C22 C17 C18 S2 179.1(5) . . . . ?
C22 C17 C18 C19 -1.6(10) . . . . ?
C23 C20 C21 C22 179.1(8) . . . . ?
C23 C24 C25 C26 -177.8(9) . . . . ?
C23 C24 C29 C28 179.0(7) . . . . ?
C24 C25 C26 C27 -0.7(16) . . . . ?
C25 C24 C29 C28 2.1(13) . . . . ?
C25 C26 C27 C28 1.4(14) . . . . ?
C26 C27 C28 C29 -0.4(14) . . . . ?
C27 C28 C29 C24 -1.4(13) . . . . ?
C29 C24 C25 C26 -1.0(15) . . . . ?
C30 C23 C24 C25 92.0(10) . . . . ?
C30 C23 C24 C29 -84.7(9) . . . . ?
